data_1512361
loop_
_publ_author_name
'Li, Jinying'
'Wei, Peifa'
'Wu, Xiujuan'
'Xue, Min'
'Yan, Xuzhou'

_publ_section_title
;
 Three Protocols for the Formation of a [3]Pseudorotaxane via Orthogonal
 Cryptand-Based Host-Guest Recognition and Coordination-Driven
 Self-Assembly.
;
_journal_issue 19
_journal_name_full 'Organic letters'
_journal_page_first 4984
_journal_page_last 4987
_journal_paper_doi 10.1021/ol402294q
_journal_volume 15
_journal_year 2013
_chemical_formula_moiety 'C37 H45 N O14, C14 H12 N2, 2(F6 P)'
_chemical_formula_sum 'C51 H57 F12 N3 O14 P2'
_chemical_formula_weight 1225.94
_chemical_name_systematic
; 
 ? 
;
_space_group_IT_number 14
_symmetry_cell_setting monoclinic
_symmetry_space_group_name_Hall '-P 2ybc'
_symmetry_space_group_name_H-M 'P 1 21/c 1'
_atom_sites_solution_hydrogens geom
_atom_sites_solution_primary direct
_atom_sites_solution_secondary difmap
_audit_creation_method SHELXL-97
_cell_angle_alpha 90.00
_cell_angle_beta 90.764(5)
_cell_angle_gamma 90.00
_cell_formula_units_Z 4
_cell_length_a 21.3728(11)
_cell_length_b 10.8964(6)
_cell_length_c 25.8063(16)
_cell_measurement_reflns_used 4463
_cell_measurement_temperature 170(2)
_cell_measurement_theta_max 29.5172
_cell_measurement_theta_min 2.9706
_cell_volume 6009.4(6)
_computing_cell_refinement 'CrysAlis PRO (Agilent Technologies, 2011)'
_computing_data_collection 'CrysAlis PRO'
_computing_data_reduction 'CrysAlis PRO'
_computing_molecular_graphics 'OLEX2 (Dolomanov et al., 2009)'
_computing_publication_material OLEX2
_computing_structure_refinement 'SHELXL-97 (Sheldrick, 2008)'
_computing_structure_solution 'SHELXS-97 (Sheldrick, 2008)'
_diffrn_ambient_temperature 170(2)
_diffrn_detector_area_resol_mean 10.3592
_diffrn_measured_fraction_theta_full 0.998
_diffrn_measured_fraction_theta_max 0.998
_diffrn_measurement_device_type 'Xcalibur, Atlas, Gemini ultra'
_diffrn_measurement_method '\w scans'
_diffrn_radiation_monochromator graphite
_diffrn_radiation_source 'fine-focus sealed tube'
_diffrn_radiation_type MoK\a
_diffrn_radiation_wavelength 0.71073
_diffrn_reflns_av_R_equivalents 0.0307
_diffrn_reflns_av_sigmaI/netI 0.0443
_diffrn_reflns_limit_h_max 25
_diffrn_reflns_limit_h_min -22
_diffrn_reflns_limit_k_max 13
_diffrn_reflns_limit_k_min -13
_diffrn_reflns_limit_l_max 24
_diffrn_reflns_limit_l_min -30
_diffrn_reflns_number 25170
_diffrn_reflns_theta_full 25.35
_diffrn_reflns_theta_max 25.35
_diffrn_reflns_theta_min 3.02
_exptl_absorpt_coefficient_mu 0.171
_exptl_absorpt_correction_T_max 0.9472
_exptl_absorpt_correction_T_min 0.9269
_exptl_absorpt_correction_type multi-scan
_exptl_absorpt_process_details
;
CrysAlis PRO (Agilent Technologies, 2011) 
;
_exptl_crystal_colour yellow
_exptl_crystal_density_diffrn 1.355
_exptl_crystal_density_method 'not measured'
_exptl_crystal_description block
_exptl_crystal_F_000 2536
_exptl_crystal_size_max 0.45
_exptl_crystal_size_mid 0.38
_exptl_crystal_size_min 0.32
_platon_squeeze_details
;
;
_refine_diff_density_max 1.223
_refine_diff_density_min -0.618
_refine_diff_density_rms 0.074
_refine_ls_extinction_method none
_refine_ls_goodness_of_fit_ref 1.116
_refine_ls_hydrogen_treatment constr
_refine_ls_matrix_type full
_refine_ls_number_parameters 739
_refine_ls_number_reflns 10978
_refine_ls_number_restraints 0
_refine_ls_restrained_S_all 1.116
_refine_ls_R_factor_all 0.1272
_refine_ls_R_factor_gt 0.0918
_refine_ls_shift/su_max 0.003
_refine_ls_shift/su_mean 0.000
_refine_ls_structure_factor_coef Fsqd
_refine_ls_weighting_details 'calc w=1/[\s^2^(Fo^2^)+(0.1549P)^2^+4.4242P] where P=(Fo^2^+2Fc^2^)/3'
_refine_ls_weighting_scheme calc
_refine_ls_wR_factor_gt 0.2672
_refine_ls_wR_factor_ref 0.2939
_reflns_number_gt 6904
_reflns_number_total 10978
_reflns_threshold_expression >2sigma(I)
_cod_data_source_file ol402294q_si_002.cif
_cod_data_source_block 1
_cod_original_sg_symbol_H-M 'P 21/c'
_cod_database_code 1512361

loop_
_symmetry_equiv_pos_as_xyz
'x, y, z'
'-x, y+1/2, -z+1/2'
'-x, -y, -z'
'x, -y-1/2, z-1/2'

loop_
_atom_site_label
_atom_site_type_symbol
_atom_site_fract_x
_atom_site_fract_y
_atom_site_fract_z
_atom_site_U_iso_or_equiv
_atom_site_adp_type
_atom_site_occupancy
_atom_site_symmetry_multiplicity
_atom_site_calc_flag
_atom_site_refinement_flags
P1 P 0.25457(6) 0.49935(12) 0.38694(5) 0.0523(4) Uani 1 1 d .
P2 P 0.05034(8) 0.93850(16) 0.31216(7) 0.0789(5) Uani 1 1 d .
F1 F 0.2786(3) 0.5153(12) 0.44027(19) 0.278(6) Uani 1 1 d .
F2 F 0.2083(2) 0.3972(4) 0.4059(2) 0.1349(19) Uani 1 1 d .
F3 F 0.2015(2) 0.5915(4) 0.3980(3) 0.179(3) Uani 1 1 d .
F4 F 0.2317(3) 0.4787(9) 0.3325(2) 0.194(3) Uani 1 1 d .
F5 F 0.3032(2) 0.5973(4) 0.3698(2) 0.142(2) Uani 1 1 d .
F6 F 0.3050(2) 0.4006(4) 0.3733(3) 0.153(2) Uani 1 1 d .
F7 F 0.0725(3) 0.8210(5) 0.3410(2) 0.155(2) Uani 1 1 d .
F8 F 0.0173(3) 0.8578(8) 0.2715(3) 0.187(3) Uani 1 1 d .
F9 F 0.0314(3) 1.0601(5) 0.2845(2) 0.165(3) Uani 1 1 d .
F10 F -0.0122(2) 0.9453(4) 0.3435(2) 0.1196(15) Uani 1 1 d .
F11 F 0.11227(17) 0.9314(3) 0.27932(16) 0.0961(11) Uani 1 1 d .
F12 F 0.0844(2) 1.0152(6) 0.3542(3) 0.167(3) Uani 1 1 d .
O1 O 0.50276(14) 0.2307(3) 0.43148(12) 0.0522(8) Uani 1 1 d .
O2 O 0.41276(16) 0.2729(3) 0.46991(14) 0.0615(10) Uani 1 1 d .
O3 O 0.35922(14) 0.0420(3) 0.65459(14) 0.0566(8) Uani 1 1 d .
O4 O 0.39474(15) 0.1070(3) 0.75390(12) 0.0528(8) Uani 1 1 d .
O5 O 0.44755(12) 0.3055(3) 0.81459(11) 0.0445(7) Uani 1 1 d .
O6 O 0.40900(14) 0.5478(3) 0.79436(11) 0.0476(7) Uani 1 1 d .
O7 O 0.35055(13) 0.6850(3) 0.71572(11) 0.0443(7) Uani 1 1 d .
O8 O 0.14470(14) 0.7188(3) 0.64576(13) 0.0582(9) Uani 1 1 d .
O9 O 0.02431(19) 0.6483(6) 0.6053(2) 0.117(2) Uani 1 1 d .
O10 O -0.01720(17) 0.4146(4) 0.57377(16) 0.0798(12) Uani 1 1 d .
O11 O 0.0600(2) 0.2448(4) 0.5203(2) 0.0957(15) Uani 1 1 d .
O12 O 0.18783(19) 0.1593(3) 0.54648(15) 0.0710(10) Uani 1 1 d .
O13 O 0.39166(17) 0.8436(3) 0.45374(13) 0.0601(9) Uani 1 1 d .
O14 O 0.36175(12) 0.7057(2) 0.51303(10) 0.0351(6) Uani 1 1 d .
N1 N 0.52880(19) 0.6037(4) 0.40425(18) 0.0621(11) Uani 1 1 d .
N2 N 0.1725(2) 0.3382(4) 0.72107(16) 0.0599(11) Uani 1 1 d .
N3 N 0.14976(18) 0.4159(5) 0.61918(16) 0.0642(12) Uani 1 1 d .
C1 C 0.4871(2) 0.6799(4) 0.42275(18) 0.0513(11) Uani 1 1 d .
H1 H 0.4926 0.7650 0.4162 0.062 Uiso 1 1 calc R
C2 C 0.43549(17) 0.6442(4) 0.45145(14) 0.0341(8) Uani 1 1 d .
C3 C 0.42693(17) 0.5202(3) 0.45952(13) 0.0326(8) Uani 1 1 d .
H3 H 0.3922 0.4916 0.4787 0.039 Uiso 1 1 calc R
C4 C 0.46922(17) 0.4385(3) 0.43944(14) 0.0340(8) Uani 1 1 d .
C5 C 0.5200(2) 0.4844(4) 0.41288(18) 0.0514(11) Uani 1 1 d .
H5 H 0.5501 0.4281 0.4002 0.062 Uiso 1 1 calc R
C6 C 0.46452(18) 0.3021(4) 0.44583(14) 0.0376(9) Uani 1 1 d .
C7 C 0.4019(3) 0.1413(4) 0.4773(3) 0.086(2) Uani 1 1 d .
H7A H 0.4416 0.0990 0.4862 0.103 Uiso 1 1 calc R
H7B H 0.3843 0.1043 0.4452 0.103 Uiso 1 1 calc R
C8 C 0.3563(3) 0.1295(4) 0.5208(2) 0.0678(16) Uani 1 1 d .
C9 C 0.3767(3) 0.0939(4) 0.5689(2) 0.0614(14) Uani 1 1 d .
H9 H 0.4199 0.0791 0.5752 0.074 Uiso 1 1 calc R
C10 C 0.3342(2) 0.0794(4) 0.6084(2) 0.0524(12) Uani 1 1 d .
C11 C 0.2707(2) 0.1015(4) 0.59976(19) 0.0505(11) Uani 1 1 d .
H11 H 0.2414 0.0914 0.6268 0.061 Uiso 1 1 calc R
C12 C 0.2513(3) 0.1384(4) 0.5508(2) 0.0565(12) Uani 1 1 d .
C13 C 0.2934(3) 0.1533(4) 0.5109(2) 0.0724(17) Uani 1 1 d .
H13 H 0.2796 0.1791 0.4775 0.087 Uiso 1 1 calc R
C14 C 0.3179(2) 0.0270(4) 0.69704(19) 0.0508(11) Uani 1 1 d .
H14A H 0.2892 -0.0427 0.6905 0.061 Uiso 1 1 calc R
H14B H 0.2926 0.1022 0.7018 0.061 Uiso 1 1 calc R
C15 C 0.3567(2) 0.0034(4) 0.7436(2) 0.0528(12) Uani 1 1 d .
H15A H 0.3295 -0.0131 0.7735 0.063 Uiso 1 1 calc R
H15B H 0.3833 -0.0696 0.7379 0.063 Uiso 1 1 calc R
C16 C 0.4340(2) 0.0931(4) 0.79877(19) 0.0518(11) Uani 1 1 d .
H16A H 0.4566 0.0139 0.7973 0.062 Uiso 1 1 calc R
H16B H 0.4083 0.0938 0.8304 0.062 Uiso 1 1 calc R
C17 C 0.4791(2) 0.1959(4) 0.80018(19) 0.0515(11) Uani 1 1 d .
H17A H 0.5131 0.1780 0.8255 0.062 Uiso 1 1 calc R
H17B H 0.4980 0.2064 0.7656 0.062 Uiso 1 1 calc R
C18 C 0.4898(2) 0.4071(4) 0.81497(19) 0.0503(11) Uani 1 1 d .
H18A H 0.5071 0.4186 0.7799 0.060 Uiso 1 1 calc R
H18B H 0.5250 0.3902 0.8392 0.060 Uiso 1 1 calc R
C19 C 0.4573(2) 0.5194(4) 0.83099(17) 0.0487(11) Uani 1 1 d .
H19A H 0.4391 0.5073 0.8657 0.058 Uiso 1 1 calc R
H19B H 0.4875 0.5882 0.8332 0.058 Uiso 1 1 calc R
C20 C 0.3794(2) 0.6605(4) 0.80459(18) 0.0490(11) Uani 1 1 d .
H20A H 0.4094 0.7290 0.8004 0.059 Uiso 1 1 calc R
H20B H 0.3639 0.6618 0.8406 0.059 Uiso 1 1 calc R
C21 C 0.3256(2) 0.6741(4) 0.76675(15) 0.0418(9) Uani 1 1 d .
H21A H 0.2979 0.6016 0.7687 0.050 Uiso 1 1 calc R
H21B H 0.3009 0.7480 0.7752 0.050 Uiso 1 1 calc R
C22 C 0.30980(18) 0.7048(3) 0.67580(15) 0.0359(9) Uani 1 1 d .
C23 C 0.3364(2) 0.7356(3) 0.62832(16) 0.0415(10) Uani 1 1 d .
H23 H 0.3806 0.7387 0.6251 0.050 Uiso 1 1 calc R
C24 C 0.2987(2) 0.7612(3) 0.58648(16) 0.0433(10) Uani 1 1 d .
C25 C 0.2341(2) 0.7596(4) 0.59070(17) 0.0459(10) Uani 1 1 d .
H25 H 0.2081 0.7811 0.5620 0.055 Uiso 1 1 calc R
C26 C 0.20810(19) 0.7261(4) 0.63772(17) 0.0432(10) Uani 1 1 d .
C27 C 0.24537(19) 0.6996(3) 0.68056(16) 0.0395(9) Uani 1 1 d .
H27 H 0.2271 0.6782 0.7127 0.047 Uiso 1 1 calc R
C28 C 0.1050(3) 0.7879(7) 0.6123(2) 0.0816(18) Uani 1 1 d .
H28A H 0.1126 0.7662 0.5757 0.098 Uiso 1 1 calc R
H28B H 0.1127 0.8768 0.6170 0.098 Uiso 1 1 calc R
C29 C 0.0388(3) 0.7561(9) 0.6268(3) 0.101(3) Uani 1 1 d .
H29A H 0.0353 0.7508 0.6650 0.122 Uiso 1 1 calc R
H29B H 0.0096 0.8204 0.6141 0.122 Uiso 1 1 calc R
C30 C -0.0359(3) 0.6022(12) 0.6204(4) 0.143(4) Uani 1 1 d .
H30A H -0.0659 0.6707 0.6240 0.171 Uiso 1 1 calc R
H30B H -0.0324 0.5591 0.6541 0.171 Uiso 1 1 calc R
C31 C -0.0577(3) 0.5167(8) 0.5798(3) 0.097(2) Uani 1 1 d .
H31A H -0.1000 0.4868 0.5885 0.116 Uiso 1 1 calc R
H31B H -0.0611 0.5613 0.5464 0.116 Uiso 1 1 calc R
C32 C -0.0386(3) 0.3358(7) 0.5328(3) 0.101(2) Uani 1 1 d .
H32A H -0.0331 0.3774 0.4990 0.121 Uiso 1 1 calc R
H32B H -0.0836 0.3183 0.5370 0.121 Uiso 1 1 calc R
C33 C -0.0037(4) 0.2223(8) 0.5335(4) 0.113(3) Uani 1 1 d .
H33A H -0.0055 0.1850 0.5684 0.135 Uiso 1 1 calc R
H33B H -0.0226 0.1640 0.5084 0.135 Uiso 1 1 calc R
C34 C 0.0918(4) 0.1410(7) 0.5014(3) 0.100(2) Uani 1 1 d .
H34A H 0.0739 0.1182 0.4672 0.120 Uiso 1 1 calc R
H34B H 0.0853 0.0712 0.5253 0.120 Uiso 1 1 calc R
C35 C 0.1598(4) 0.1633(6) 0.4963(3) 0.0887(19) Uani 1 1 d .
H35A H 0.1786 0.0998 0.4738 0.106 Uiso 1 1 calc R
H35B H 0.1670 0.2446 0.4802 0.106 Uiso 1 1 calc R
C36 C 0.3258(3) 0.8031(4) 0.53604(18) 0.0548(12) Uani 1 1 d .
H36A H 0.2916 0.8278 0.5120 0.066 Uiso 1 1 calc R
H36B H 0.3530 0.8754 0.5422 0.066 Uiso 1 1 calc R
C37 C 0.39459(19) 0.7418(4) 0.47188(15) 0.0371(9) Uani 1 1 d .
C38 C 0.1836(4) 0.3075(5) 0.7705(2) 0.0852(19) Uani 1 1 d .
H38 H 0.1495 0.2855 0.7919 0.102 Uiso 1 1 calc R
C39 C 0.2433(4) 0.3073(5) 0.7910(3) 0.090(2) Uani 1 1 d .
H39 H 0.2497 0.2902 0.8268 0.108 Uiso 1 1 calc R
C40 C 0.2933(4) 0.3312(5) 0.7605(3) 0.084(2) Uani 1 1 d .
H40 H 0.3347 0.3275 0.7744 0.100 Uiso 1 1 calc R
C41 C 0.2832(2) 0.3612(4) 0.7088(2) 0.0617(14) Uani 1 1 d .
C42 C 0.2209(2) 0.3659(4) 0.68954(19) 0.0482(11) Uani 1 1 d .
C43 C 0.2098(2) 0.4010(4) 0.63733(18) 0.0461(11) Uani 1 1 d .
C44 C 0.2593(2) 0.4238(4) 0.6044(2) 0.0508(12) Uani 1 1 d .
C45 C 0.3215(2) 0.4103(5) 0.6232(3) 0.0676(16) Uani 1 1 d .
H45 H 0.3553 0.4209 0.6001 0.081 Uiso 1 1 calc R
C46 C 0.2450(3) 0.4615(4) 0.5536(2) 0.0608(13) Uani 1 1 d .
H46 H 0.2781 0.4779 0.5304 0.073 Uiso 1 1 calc R
C47 C 0.1850(3) 0.4750(5) 0.5369(2) 0.0646(14) Uani 1 1 d .
H47 H 0.1760 0.4993 0.5022 0.078 Uiso 1 1 calc R
C48 C 0.1372(3) 0.4528(6) 0.5711(2) 0.0748(16) Uani 1 1 d .
H48 H 0.0950 0.4639 0.5601 0.090 Uiso 1 1 calc R
C49 C 0.0988(3) 0.4138(9) 0.6592(3) 0.105(3) Uani 1 1 d .
H49A H 0.0953 0.4963 0.6750 0.126 Uiso 1 1 calc R
H49B H 0.0584 0.3947 0.6419 0.126 Uiso 1 1 calc R
C50 C 0.1099(3) 0.3298(8) 0.6972(2) 0.090(2) Uani 1 1 d .
H50A H 0.1045 0.2466 0.6825 0.108 Uiso 1 1 calc R
H50B H 0.0783 0.3404 0.7246 0.108 Uiso 1 1 calc R
C51 C 0.3335(2) 0.3827(4) 0.6733(3) 0.0706(17) Uani 1 1 d .
H51 H 0.3756 0.3773 0.6853 0.085 Uiso 1 1 calc R

loop_
_atom_site_aniso_label
_atom_site_aniso_U_11
_atom_site_aniso_U_22
_atom_site_aniso_U_33
_atom_site_aniso_U_23
_atom_site_aniso_U_13
_atom_site_aniso_U_12
P1 0.0430(6) 0.0675(8) 0.0467(7) -0.0024(6) 0.0081(5) -0.0001(6)
P2 0.0740(10) 0.0782(11) 0.0845(11) 0.0061(9) 0.0051(9) 0.0160(8)
F1 0.134(5) 0.641(19) 0.059(3) -0.018(6) -0.008(3) -0.116(8)
F2 0.101(3) 0.100(3) 0.205(5) 0.030(3) 0.070(3) -0.017(2)
F3 0.082(3) 0.077(3) 0.382(10) -0.045(4) 0.076(4) 0.001(2)
F4 0.148(5) 0.353(10) 0.082(3) 0.026(4) -0.031(3) -0.013(6)
F5 0.119(3) 0.088(3) 0.223(6) -0.025(3) 0.086(4) -0.034(2)
F6 0.089(3) 0.100(3) 0.273(7) 0.000(4) 0.077(4) 0.010(2)
F7 0.193(5) 0.122(4) 0.151(4) 0.053(3) 0.066(4) 0.069(4)
F8 0.109(4) 0.262(8) 0.192(6) -0.111(6) 0.000(4) -0.012(4)
F9 0.140(4) 0.160(5) 0.196(5) 0.099(4) 0.075(4) 0.086(4)
F10 0.098(3) 0.117(3) 0.145(4) 0.004(3) 0.040(3) 0.014(2)
F11 0.085(2) 0.092(3) 0.112(3) 0.005(2) 0.023(2) 0.027(2)
F12 0.110(4) 0.209(6) 0.182(5) -0.108(5) -0.017(4) 0.037(4)
O1 0.0484(17) 0.0448(17) 0.064(2) -0.0123(15) 0.0094(15) 0.0057(14)
O2 0.074(2) 0.0285(15) 0.083(2) 0.0015(15) 0.0458(19) -0.0006(14)
O3 0.0429(17) 0.061(2) 0.066(2) -0.0162(17) 0.0153(16) -0.0079(15)
O4 0.0602(19) 0.0391(16) 0.0592(19) -0.0013(14) 0.0030(16) -0.0072(14)
O5 0.0350(14) 0.0451(16) 0.0536(17) -0.0013(13) 0.0060(13) -0.0018(12)
O6 0.0521(17) 0.0413(16) 0.0492(17) -0.0018(13) -0.0116(14) 0.0001(14)
O7 0.0396(15) 0.0493(17) 0.0440(16) -0.0052(13) 0.0033(13) 0.0013(13)
O8 0.0395(17) 0.079(2) 0.0562(19) -0.0090(17) -0.0027(14) 0.0048(16)
O9 0.049(2) 0.175(5) 0.127(4) -0.074(4) 0.023(2) -0.012(3)
O10 0.046(2) 0.114(3) 0.079(3) 0.022(2) -0.0092(19) -0.020(2)
O11 0.074(3) 0.064(3) 0.149(4) 0.025(3) 0.003(3) -0.010(2)
O12 0.079(3) 0.068(2) 0.066(2) 0.0184(18) 0.0088(19) 0.006(2)
O13 0.088(2) 0.0347(16) 0.0580(19) 0.0122(14) 0.0233(18) 0.0055(16)
O14 0.0429(15) 0.0284(13) 0.0343(14) -0.0006(11) 0.0077(11) -0.0004(11)
N1 0.052(2) 0.048(2) 0.087(3) -0.003(2) 0.033(2) -0.0137(19)
N2 0.070(3) 0.054(2) 0.057(2) -0.0018(19) 0.004(2) -0.011(2)
N3 0.043(2) 0.094(3) 0.055(2) 0.012(2) 0.0065(18) -0.009(2)
C1 0.055(3) 0.044(2) 0.056(3) 0.001(2) 0.017(2) -0.014(2)
C2 0.0342(19) 0.040(2) 0.0278(18) 0.0015(16) 0.0014(15) -0.0056(17)
C3 0.0300(18) 0.042(2) 0.0257(18) 0.0008(16) 0.0050(15) -0.0069(16)
C4 0.0320(19) 0.040(2) 0.0301(19) -0.0016(16) 0.0042(15) -0.0060(16)
C5 0.040(2) 0.057(3) 0.057(3) -0.011(2) 0.019(2) -0.008(2)
C6 0.038(2) 0.043(2) 0.0313(19) -0.0087(17) 0.0060(17) 0.0005(18)
C7 0.127(5) 0.031(2) 0.102(4) -0.007(3) 0.076(4) -0.013(3)
C8 0.089(4) 0.023(2) 0.093(4) -0.008(2) 0.051(3) -0.006(2)
C9 0.077(3) 0.034(2) 0.075(4) -0.013(2) 0.038(3) -0.013(2)
C10 0.055(3) 0.031(2) 0.072(3) -0.018(2) 0.022(2) -0.015(2)
C11 0.064(3) 0.030(2) 0.058(3) -0.006(2) 0.026(2) -0.010(2)
C12 0.072(3) 0.031(2) 0.067(3) 0.001(2) 0.024(3) -0.003(2)
C13 0.119(5) 0.031(2) 0.068(3) 0.000(2) 0.038(3) -0.003(3)
C14 0.044(2) 0.038(2) 0.071(3) -0.013(2) 0.016(2) -0.0052(19)
C15 0.049(3) 0.035(2) 0.075(3) -0.005(2) 0.016(2) 0.0013(19)
C16 0.056(3) 0.042(2) 0.058(3) -0.003(2) 0.005(2) 0.007(2)
C17 0.046(2) 0.056(3) 0.053(3) 0.001(2) 0.003(2) 0.012(2)
C18 0.039(2) 0.055(3) 0.057(3) 0.012(2) -0.001(2) -0.008(2)
C19 0.051(2) 0.051(3) 0.044(2) 0.002(2) -0.012(2) -0.011(2)
C20 0.053(3) 0.045(2) 0.049(3) -0.006(2) 0.004(2) -0.006(2)
C21 0.048(2) 0.037(2) 0.040(2) -0.0064(17) 0.0073(18) -0.0022(18)
C22 0.042(2) 0.0251(18) 0.041(2) -0.0066(16) 0.0014(18) 0.0000(16)
C23 0.044(2) 0.0282(19) 0.053(3) -0.0076(18) 0.015(2) -0.0004(17)
C24 0.062(3) 0.0231(18) 0.045(2) -0.0052(17) 0.013(2) 0.0059(18)
C25 0.057(3) 0.037(2) 0.044(2) -0.0055(19) 0.001(2) 0.009(2)
C26 0.041(2) 0.040(2) 0.048(2) -0.0105(19) 0.0015(19) 0.0050(18)
C27 0.046(2) 0.032(2) 0.041(2) -0.0089(17) 0.0097(18) -0.0017(17)
C28 0.054(3) 0.119(5) 0.071(4) -0.017(4) -0.014(3) 0.021(3)
C29 0.053(3) 0.171(8) 0.080(4) -0.041(5) -0.009(3) 0.028(4)
C30 0.048(4) 0.257(12) 0.125(7) -0.066(7) 0.028(4) -0.013(5)
C31 0.035(3) 0.142(7) 0.113(6) -0.016(5) 0.001(3) -0.018(4)
C32 0.066(4) 0.101(5) 0.135(7) 0.006(5) -0.010(4) -0.021(4)
C33 0.092(5) 0.096(6) 0.150(7) 0.026(5) 0.001(5) -0.039(5)
C34 0.118(6) 0.069(4) 0.114(6) 0.019(4) -0.012(5) -0.015(4)
C35 0.118(6) 0.061(4) 0.087(4) 0.018(3) 0.002(4) 0.000(4)
C36 0.075(3) 0.033(2) 0.057(3) 0.004(2) 0.025(2) 0.012(2)
C37 0.045(2) 0.032(2) 0.034(2) 0.0019(16) 0.0013(17) -0.0085(17)
C38 0.132(6) 0.063(4) 0.061(4) -0.003(3) 0.005(4) -0.015(4)
C39 0.144(7) 0.053(3) 0.072(4) -0.002(3) -0.035(5) -0.010(4)
C40 0.107(5) 0.036(3) 0.106(5) -0.017(3) -0.037(5) 0.002(3)
C41 0.065(3) 0.025(2) 0.094(4) -0.012(2) -0.017(3) 0.003(2)
C42 0.054(3) 0.031(2) 0.060(3) -0.011(2) -0.001(2) 0.000(2)
C43 0.044(2) 0.032(2) 0.063(3) -0.014(2) 0.007(2) -0.0036(18)
C44 0.045(2) 0.033(2) 0.074(3) -0.020(2) 0.014(2) -0.0073(19)
C45 0.050(3) 0.041(3) 0.112(5) -0.017(3) 0.013(3) -0.007(2)
C46 0.067(3) 0.049(3) 0.067(3) -0.014(2) 0.030(3) -0.007(2)
C47 0.074(4) 0.072(3) 0.049(3) -0.003(2) 0.015(3) -0.014(3)
C48 0.057(3) 0.109(5) 0.059(3) 0.011(3) 0.004(3) -0.011(3)
C49 0.060(4) 0.162(8) 0.094(5) 0.028(5) 0.020(3) 0.003(4)
C50 0.067(4) 0.137(6) 0.065(4) 0.011(4) 0.018(3) -0.022(4)
C51 0.042(3) 0.037(3) 0.133(6) -0.025(3) -0.010(3) 0.001(2)

loop_
_atom_type_symbol
_atom_type_description
_atom_type_scat_dispersion_real
_atom_type_scat_dispersion_imag
_atom_type_scat_source
C C 0.0033 0.0016 'International Tables Vol C Tables 4.2.6.8 and 6.1.1.4'
H H 0.0000 0.0000 'International Tables Vol C Tables 4.2.6.8 and 6.1.1.4'
F F 0.0171 0.0103 'International Tables Vol C Tables 4.2.6.8 and 6.1.1.4'
N N 0.0061 0.0033 'International Tables Vol C Tables 4.2.6.8 and 6.1.1.4'
O O 0.0106 0.0060 'International Tables Vol C Tables 4.2.6.8 and 6.1.1.4'
P P 0.1023 0.0942 'International Tables Vol C Tables 4.2.6.8 and 6.1.1.4'

loop_
_geom_angle_atom_site_label_1
_geom_angle_atom_site_label_2
_geom_angle_atom_site_label_3
_geom_angle
F1 P1 F4 177.8(6)
F1 P1 F3 89.9(5)
F4 P1 F3 92.3(4)
F1 P1 F5 87.6(4)
F4 P1 F5 92.8(4)
F3 P1 F5 95.8(3)
F1 P1 F6 93.4(5)
F4 P1 F6 84.4(4)
F3 P1 F6 175.9(3)
F5 P1 F6 86.7(3)
F1 P1 F2 90.3(4)
F4 P1 F2 89.2(4)
F3 P1 F2 86.3(3)
F5 P1 F2 177.0(3)
F6 P1 F2 91.2(3)
F8 P2 F12 177.8(5)
F8 P2 F7 89.4(4)
F12 P2 F7 88.4(4)
F8 P2 F9 93.4(4)
F12 P2 F9 88.8(4)
F7 P2 F9 176.8(4)
F8 P2 F10 89.5(3)
F12 P2 F10 90.5(3)
F7 P2 F10 92.8(3)
F9 P2 F10 88.7(3)
F8 P2 F11 89.3(3)
F12 P2 F11 90.7(3)
F7 P2 F11 87.9(3)
F9 P2 F11 90.6(2)
F10 P2 F11 178.6(3)
C6 O2 C7 115.7(4)
C10 O3 C14 117.8(3)
C15 O4 C16 113.5(3)
C17 O5 C18 110.5(3)
C20 O6 C19 112.9(3)
C22 O7 C21 117.9(3)
C26 O8 C28 117.4(4)
C29 O9 C30 113.4(6)
C31 O10 C32 111.2(5)
C34 O11 C33 114.2(6)
C12 O12 C35 118.7(5)
C37 O14 C36 113.4(3)
C1 N1 C5 117.3(4)
C38 N2 C42 120.0(5)
C38 N2 C50 122.2(5)
C42 N2 C50 117.4(4)
C48 N3 C43 122.1(4)
C48 N3 C49 120.4(5)
C43 N3 C49 116.4(4)
N1 C1 C2 124.3(4)
N1 C1 H1 117.9
C2 C1 H1 117.9
C3 C2 C1 117.5(4)
C3 C2 C37 124.8(3)
C1 C2 C37 117.7(4)
C4 C3 C2 119.2(3)
C4 C3 H3 120.4
C2 C3 H3 120.4
C3 C4 C5 118.5(4)
C3 C4 C6 123.7(3)
C5 C4 C6 117.8(4)
N1 C5 C4 123.2(4)
N1 C5 H5 118.4
C4 C5 H5 118.4
O1 C6 O2 125.0(4)
O1 C6 C4 124.5(4)
O2 C6 C4 110.5(3)
O2 C7 C8 106.6(4)
O2 C7 H7A 110.4
C8 C7 H7A 110.4
O2 C7 H7B 110.4
C8 C7 H7B 110.4
H7A C7 H7B 108.6
C9 C8 C13 121.1(5)
C9 C8 C7 120.1(6)
C13 C8 C7 118.8(6)
C8 C9 C10 119.8(5)
C8 C9 H9 120.1
C10 C9 H9 120.1
O3 C10 C9 115.1(5)
O3 C10 C11 124.3(4)
C9 C10 C11 120.7(5)
C12 C11 C10 118.4(4)
C12 C11 H11 120.8
C10 C11 H11 120.8
O12 C12 C11 113.8(4)
O12 C12 C13 124.7(5)
C11 C12 C13 121.5(5)
C12 C13 C8 118.6(6)
C12 C13 H13 120.7
C8 C13 H13 120.7
O3 C14 C15 107.4(4)
O3 C14 H14A 110.2
C15 C14 H14A 110.2
O3 C14 H14B 110.2
C15 C14 H14B 110.2
H14A C14 H14B 108.5
O4 C15 C14 109.3(4)
O4 C15 H15A 109.8
C14 C15 H15A 109.8
O4 C15 H15B 109.8
C14 C15 H15B 109.8
H15A C15 H15B 108.3
O4 C16 C17 108.4(4)
O4 C16 H16A 110.0
C17 C16 H16A 110.0
O4 C16 H16B 110.0
C17 C16 H16B 110.0
H16A C16 H16B 108.4
O5 C17 C16 109.3(4)
O5 C17 H17A 109.8
C16 C17 H17A 109.8
O5 C17 H17B 109.8
C16 C17 H17B 109.8
H17A C17 H17B 108.3
O5 C18 C19 110.3(4)
O5 C18 H18A 109.6
C19 C18 H18A 109.6
O5 C18 H18B 109.6
C19 C18 H18B 109.6
H18A C18 H18B 108.1
O6 C19 C18 109.6(4)
O6 C19 H19A 109.7
C18 C19 H19A 109.7
O6 C19 H19B 109.7
C18 C19 H19B 109.7
H19A C19 H19B 108.2
O6 C20 C21 107.8(3)
O6 C20 H20A 110.2
C21 C20 H20A 110.2
O6 C20 H20B 110.2
C21 C20 H20B 110.2
H20A C20 H20B 108.5
O7 C21 C20 108.3(3)
O7 C21 H21A 110.0
C20 C21 H21A 110.0
O7 C21 H21B 110.0
C20 C21 H21B 110.0
H21A C21 H21B 108.4
O7 C22 C27 123.7(4)
O7 C22 C23 116.0(4)
C27 C22 C23 120.3(4)
C24 C23 C22 119.9(4)
C24 C23 H23 120.1
C22 C23 H23 120.1
C23 C24 C25 120.9(4)
C23 C24 C36 121.0(4)
C25 C24 C36 117.9(4)
C24 C25 C26 118.8(4)
C24 C25 H25 120.6
C26 C25 H25 120.6
O8 C26 C27 115.1(4)
O8 C26 C25 123.6(4)
C27 C26 C25 121.3(4)
C26 C27 C22 118.9(4)
C26 C27 H27 120.6
C22 C27 H27 120.6
O8 C28 C29 106.4(6)
O8 C28 H28A 110.4
C29 C28 H28A 110.4
O8 C28 H28B 110.4
C29 C28 H28B 110.4
H28A C28 H28B 108.6
O9 C29 C28 108.1(5)
O9 C29 H29A 110.1
C28 C29 H29A 110.1
O9 C29 H29B 110.1
C28 C29 H29B 110.1
H29A C29 H29B 108.4
O9 C30 C31 107.7(6)
O9 C30 H30A 110.2
C31 C30 H30A 110.2
O9 C30 H30B 110.2
C31 C30 H30B 110.2
H30A C30 H30B 108.5
O10 C31 C30 112.6(6)
O10 C31 H31A 109.1
C30 C31 H31A 109.1
O10 C31 H31B 109.1
C30 C31 H31B 109.1
H31A C31 H31B 107.8
O10 C32 C33 110.2(6)
O10 C32 H32A 109.6
C33 C32 H32A 109.6
O10 C32 H32B 109.6
C33 C32 H32B 109.6
H32A C32 H32B 108.1
O11 C33 C32 110.1(6)
O11 C33 H33A 109.6
C32 C33 H33A 109.6
O11 C33 H33B 109.6
C32 C33 H33B 109.6
H33A C33 H33B 108.2
O11 C34 C35 112.1(6)
O11 C34 H34A 109.2
C35 C34 H34A 109.2
O11 C34 H34B 109.2
C35 C34 H34B 109.2
H34A C34 H34B 107.9
O12 C35 C34 108.3(6)
O12 C35 H35A 110.0
C34 C35 H35A 110.0
O12 C35 H35B 110.0
C34 C35 H35B 110.0
H35A C35 H35B 108.4
O14 C36 C24 110.3(3)
O14 C36 H36A 109.6
C24 C36 H36A 109.6
O14 C36 H36B 109.6
C24 C36 H36B 109.6
H36A C36 H36B 108.1
O13 C37 O14 123.6(4)
O13 C37 C2 123.5(4)
O14 C37 C2 112.9(3)
N2 C38 C39 121.3(7)
N2 C38 H38 119.4
C39 C38 H38 119.4
C40 C39 C38 120.6(6)
C40 C39 H39 119.7
C38 C39 H39 119.7
C39 C40 C41 119.2(6)
C39 C40 H40 120.4
C41 C40 H40 120.4
C40 C41 C42 118.7(6)
C40 C41 C51 122.8(6)
C42 C41 C51 118.4(5)
N2 C42 C41 120.1(5)
N2 C42 C43 120.7(4)
C41 C42 C43 119.3(5)
N3 C43 C44 119.2(4)
N3 C43 C42 120.1(4)
C44 C43 C42 120.7(4)
C43 C44 C46 117.7(4)
C43 C44 C45 119.4(5)
C46 C44 C45 122.9(5)
C51 C45 C44 121.1(5)
C51 C45 H45 119.4
C44 C45 H45 119.4
C47 C46 C44 121.6(5)
C47 C46 H46 119.2
C44 C46 H46 119.2
C46 C47 C48 118.7(5)
C46 C47 H47 120.6
C48 C47 H47 120.6
N3 C48 C47 120.7(5)
N3 C48 H48 119.7
C47 C48 H48 119.7
C50 C49 N3 112.5(6)
C50 C49 H49A 109.1
N3 C49 H49A 109.1
C50 C49 H49B 109.1
N3 C49 H49B 109.1
H49A C49 H49B 107.8
C49 C50 N2 114.2(6)
C49 C50 H50A 108.7
N2 C50 H50A 108.7
C49 C50 H50B 108.7
N2 C50 H50B 108.7
H50A C50 H50B 107.6
C45 C51 C41 120.8(5)
C45 C51 H51 119.6
C41 C51 H51 119.6

loop_
_geom_bond_atom_site_label_1
_geom_bond_atom_site_label_2
_geom_bond_distance
P1 F1 1.473(5)
P1 F4 1.499(5)
P1 F3 1.544(4)
P1 F5 1.558(4)
P1 F6 1.567(4)
P1 F2 1.572(4)
P2 F8 1.533(6)
P2 F12 1.544(5)
P2 F7 1.551(5)
P2 F9 1.557(5)
P2 F10 1.572(4)
P2 F11 1.583(4)
O1 C6 1.191(5)
O2 C6 1.315(5)
O2 C7 1.466(5)
O3 C10 1.362(6)
O3 C14 1.425(5)
O4 C15 1.415(5)
O4 C16 1.429(6)
O5 C17 1.423(5)
O5 C18 1.429(5)
O6 C20 1.408(5)
O6 C19 1.425(5)
O7 C22 1.357(5)
O7 C21 1.432(5)
O8 C26 1.376(5)
O8 C28 1.419(7)
O9 C29 1.334(9)
O9 C30 1.440(9)
O10 C31 1.420(8)
O10 C32 1.432(9)
O11 C34 1.410(9)
O11 C33 1.429(8)
O12 C12 1.378(6)
O12 C35 1.421(8)
O13 C37 1.205(5)
O14 C37 1.340(4)
O14 C36 1.443(5)
N1 C1 1.312(6)
N1 C5 1.333(6)
N2 C38 1.338(7)
N2 C42 1.358(6)
N2 C50 1.467(8)
N3 C48 1.328(7)
N3 C43 1.369(6)
N3 C49 1.511(7)
C1 C2 1.393(6)
C1 H1 0.9500
C2 C3 1.380(5)
C2 C37 1.479(6)
C3 C4 1.375(5)
C3 H3 0.9500
C4 C5 1.385(6)
C4 C6 1.500(6)
C5 H5 0.9500
C7 C8 1.502(7)
C7 H7A 0.9900
C7 H7B 0.9900
C8 C9 1.368(8)
C8 C13 1.389(9)
C9 C10 1.384(7)
C9 H9 0.9500
C10 C11 1.393(7)
C11 C12 1.385(7)
C11 H11 0.9500
C12 C13 1.387(7)
C13 H13 0.9500
C14 C15 1.473(7)
C14 H14A 0.9900
C14 H14B 0.9900
C15 H15A 0.9900
C15 H15B 0.9900
C16 C17 1.478(7)
C16 H16A 0.9900
C16 H16B 0.9900
C17 H17A 0.9900
C17 H17B 0.9900
C18 C19 1.468(7)
C18 H18A 0.9900
C18 H18B 0.9900
C19 H19A 0.9900
C19 H19B 0.9900
C20 C21 1.505(6)
C20 H20A 0.9900
C20 H20B 0.9900
C21 H21A 0.9900
C21 H21B 0.9900
C22 C27 1.385(6)
C22 C23 1.398(6)
C23 C24 1.368(6)
C23 H23 0.9500
C24 C25 1.385(6)
C24 C36 1.503(6)
C25 C26 1.391(6)
C25 H25 0.9500
C26 C27 1.384(6)
C27 H27 0.9500
C28 C29 1.509(9)
C28 H28A 0.9900
C28 H28B 0.9900
C29 H29A 0.9900
C29 H29B 0.9900
C30 C31 1.473(11)
C30 H30A 0.9900
C30 H30B 0.9900
C31 H31A 0.9900
C31 H31B 0.9900
C32 C33 1.444(11)
C32 H32A 0.9900
C32 H32B 0.9900
C33 H33A 0.9900
C33 H33B 0.9900
C34 C35 1.482(10)
C34 H34A 0.9900
C34 H34B 0.9900
C35 H35A 0.9900
C35 H35B 0.9900
C36 H36A 0.9900
C36 H36B 0.9900
C38 C39 1.375(10)
C38 H38 0.9500
C39 C40 1.362(10)
C39 H39 0.9500
C40 C41 1.387(9)
C40 H40 0.9500
C41 C42 1.416(7)
C41 C51 1.441(8)
C42 C43 1.417(7)
C43 C44 1.390(6)
C44 C46 1.402(8)
C44 C45 1.416(7)
C45 C51 1.350(9)
C45 H45 0.9500
C46 C47 1.356(8)
C46 H46 0.9500
C47 C48 1.380(7)
C47 H47 0.9500
C48 H48 0.9500
C49 C50 1.360(10)
C49 H49A 0.9900
C49 H49B 0.9900
C50 H50A 0.9900
C50 H50B 0.9900
C51 H51 0.9500

loop_
_platon_squeeze_void_nr
_platon_squeeze_void_average_x
_platon_squeeze_void_average_y
_platon_squeeze_void_average_z
_platon_squeeze_void_volume
_platon_squeeze_void_count_electrons
_platon_squeeze_void_content
1 0.184 -0.253 0.833 166 33 ' '
2 0.184 -0.247 0.333 166 33 ' '
3 0.816 0.247 0.667 166 33 ' '
4 0.816 0.253 0.167 166 33 ' '
